data_7202204
loop_
_publ_author_name
'Smart, Paul'
'Espallargas, Guillermo M\'inguez'
'Brammer, Lee'

_publ_section_title
;
 Competition between coordination network and halogen bond network
 formation: towards halogen-bond functionalised network materials using
 copper-iodobenzoate units
;
_journal_issue 10
_journal_name_full CrystEngComm
_journal_page_first 1335
_journal_paper_doi 10.1039/b806765a
_journal_volume 10
_journal_year 2008
_chemical_formula_moiety 'C26 H20 Cu I2 N2 O4, C7 H8 O'
_chemical_formula_sum 'C33 H28 Cu I2 N2 O5'
_chemical_formula_weight 849.91
_chemical_name_systematic
;
?
;
_space_group_IT_number 4
_symmetry_cell_setting monoclinic
_symmetry_space_group_name_Hall 'P 2yb'
_symmetry_space_group_name_H-M 'P 1 21 1'
_atom_sites_solution_hydrogens geom
_atom_sites_solution_primary direct
_atom_sites_solution_secondary difmap
_audit_creation_method SHELXL-97
_cell_angle_alpha 90.00
_cell_angle_beta 105.636(2)
_cell_angle_gamma 90.00
_cell_formula_units_Z 2
_cell_length_a 7.9727(17)
_cell_length_b 22.654(5)
_cell_length_c 8.7259(19)
_cell_measurement_reflns_used 9938
_cell_measurement_temperature 100(2)
_cell_measurement_theta_max 28.60
_cell_measurement_theta_min 2.64
_cell_volume 1517.7(6)
_computing_cell_refinement 'Bruker SMART'
_computing_data_collection 'Bruker SMART'
_computing_data_reduction 'Bruker SAINT'
_computing_molecular_graphics 'Bruker SHELXTL'
_computing_publication_material 'Bruker SHELXTL'
_computing_structure_refinement 'SHELXL-97 (Sheldrick, 1997)'
_computing_structure_solution 'SHELXS-97 (Sheldrick, 1990)'
_diffrn_ambient_temperature 100(2)
_diffrn_measured_fraction_theta_full 0.983
_diffrn_measured_fraction_theta_max 0.983
_diffrn_measurement_device_type 'CCD area detector'
_diffrn_measurement_method 'phi and omega scans'
_diffrn_radiation_monochromator graphite
_diffrn_radiation_source 'fine-focus sealed tube'
_diffrn_radiation_type synchrotron
_diffrn_radiation_wavelength 0.67100
_diffrn_reflns_av_R_equivalents 0.0489
_diffrn_reflns_av_sigmaI/netI 0.0614
_diffrn_reflns_limit_h_max 11
_diffrn_reflns_limit_h_min -11
_diffrn_reflns_limit_k_max 32
_diffrn_reflns_limit_k_min -31
_diffrn_reflns_limit_l_max 12
_diffrn_reflns_limit_l_min -12
_diffrn_reflns_number 20677
_diffrn_reflns_theta_full 28.65
_diffrn_reflns_theta_max 28.65
_diffrn_reflns_theta_min 2.64
_exptl_absorpt_coefficient_mu 2.249
_exptl_absorpt_correction_T_max 0.8769
_exptl_absorpt_correction_T_min 0.7587
_exptl_absorpt_correction_type multi-scan
_exptl_absorpt_process_details sadabs
_exptl_crystal_colour Purple
_exptl_crystal_density_diffrn 1.860
_exptl_crystal_density_method 'not measured'
_exptl_crystal_description Needle
_exptl_crystal_F_000 830
_exptl_crystal_size_max 0.13
_exptl_crystal_size_mid 0.07
_exptl_crystal_size_min 0.06
_refine_diff_density_max 2.448
_refine_diff_density_min -1.591
_refine_diff_density_rms 0.189
_refine_ls_abs_structure_details 'Flack H D (1983), Acta Cryst. A39, 876-881'
_refine_ls_abs_structure_Flack 0.05(3)
_refine_ls_extinction_method none
_refine_ls_goodness_of_fit_ref 1.077
_refine_ls_hydrogen_treatment constr
_refine_ls_matrix_type full
_refine_ls_number_parameters 389
_refine_ls_number_reflns 8986
_refine_ls_number_restraints 1
_refine_ls_restrained_S_all 1.077
_refine_ls_R_factor_all 0.0573
_refine_ls_R_factor_gt 0.0527
_refine_ls_shift/su_max 0.000
_refine_ls_shift/su_mean 0.000
_refine_ls_structure_factor_coef Fsqd
_refine_ls_weighting_details 'calc w=1/[\s^2^(Fo^2^)+(0.0262P)^2^+14.3135P] where P=(Fo^2^+2Fc^2^)/3'
_refine_ls_weighting_scheme calc
_refine_ls_wR_factor_gt 0.1336
_refine_ls_wR_factor_ref 0.1361
_reflns_number_gt 8345
_reflns_number_total 8986
_reflns_threshold_expression >2sigma(I)
_cod_data_source_file b806765a.txt
_cod_data_source_block 5
_cod_depositor_comments
;
The following automatic conversions were performed:
'_symmetry_cell_setting' value 'Monoclinic' changed to 'monoclinic'
according to '/home/saulius/struct/CIF-dictionaries/cif_core.dic'
dictionary named 'cif_core.dic' version 2.4.1 from 2010-06-29.

Automatic conversion script
Id: cif_fix_enum 1527 2010-12-29 10:47:43Z saulius 
;
_cod_original_sg_symbol_H-M P2(1)
_cod_database_code 7202204

loop_
_symmetry_equiv_pos_as_xyz
'x, y, z'
'-x, y+1/2, -z'

loop_
_atom_site_label
_atom_site_type_symbol
_atom_site_fract_x
_atom_site_fract_y
_atom_site_fract_z
_atom_site_U_iso_or_equiv
_atom_site_adp_type
_atom_site_occupancy
_atom_site_symmetry_multiplicity
_atom_site_calc_flag
_atom_site_refinement_flags
_atom_site_disorder_assembly
_atom_site_disorder_group
Cu1 Cu -0.16970(11) 0.24937(4) 0.72522(9) 0.01532(15) Uani 1 1 d . . .
C1 C -0.3203(9) 0.0881(3) 0.5303(8) 0.0208(13) Uani 1 1 d . . .
C2 C -0.2410(9) 0.0332(3) 0.5685(8) 0.0192(13) Uani 1 1 d . . .
H2 H -0.1495 0.0276 0.6629 0.023 Uiso 1 1 calc R . .
C3 C -0.3017(10) -0.0136(3) 0.4617(8) 0.0220(13) Uani 1 1 d . . .
I3 I -0.01957(6) 0.59722(2) 0.70929(5) 0.02372(10) Uani 1 1 d . . .
C4 C -0.4389(11) -0.0070(4) 0.3253(9) 0.0269(15) Uani 1 1 d . . .
H4 H -0.4802 -0.0395 0.2567 0.032 Uiso 1 1 calc R . .
C5 C -0.5139(10) 0.0486(4) 0.2921(9) 0.0256(15) Uani 1 1 d . . .
H5 H -0.6054 0.0545 0.1979 0.031 Uiso 1 1 calc R . .
C6 C -0.4567(9) 0.0954(4) 0.3945(8) 0.0237(12) Uani 1 1 d . . .
H6 H -0.5114 0.1328 0.3716 0.028 Uiso 1 1 calc R . .
C7 C -0.2486(9) 0.1407(3) 0.6332(8) 0.0184(12) Uani 1 1 d . . .
O8 O -0.3217(6) 0.1902(2) 0.5890(6) 0.0180(9) Uani 1 1 d . . .
O9 O -0.1241(7) 0.1350(2) 0.7545(6) 0.0229(10) Uani 1 1 d . . .
C11 C 0.0122(9) 0.4129(3) 0.8596(8) 0.0179(13) Uani 1 1 d . . .
C12 C -0.0372(9) 0.4656(3) 0.7720(8) 0.0175(12) Uani 1 1 d . . .
H12 H -0.1264 0.4657 0.6746 0.021 Uiso 1 1 calc R . .
C13 C 0.0493(9) 0.5175(3) 0.8331(8) 0.0200(13) Uani 1 1 d . . .
I13 I -0.18776(7) -0.09698(2) 0.51867(6) 0.02811(12) Uani 1 1 d . . .
C14 C 0.1829(10) 0.5178(3) 0.9737(9) 0.0242(14) Uani 1 1 d . . .
H14 H 0.2416 0.5534 1.0132 0.029 Uiso 1 1 calc R . .
C15 C 0.2289(10) 0.4653(4) 1.0549(9) 0.0258(15) Uani 1 1 d . . .
H15 H 0.3207 0.4651 1.1505 0.031 Uiso 1 1 calc R . .
C16 C 0.1437(9) 0.4131(3) 0.9996(7) 0.0198(13) Uani 1 1 d . . .
H16 H 0.1758 0.3775 1.0577 0.024 Uiso 1 1 calc R . .
C17 C -0.0808(9) 0.3565(3) 0.7922(8) 0.0173(12) Uani 1 1 d . . .
O18 O -0.2145(7) 0.3574(2) 0.6787(6) 0.0214(10) Uani 1 1 d . . .
O19 O -0.0133(7) 0.3085(2) 0.8584(6) 0.0196(9) Uani 1 1 d . . .
C1L C 0.0361(11) 0.2723(4) 0.3290(9) 0.0253(15) Uani 1 1 d . . .
H1L H -0.0064 0.2883 0.2250 0.030 Uiso 1 1 calc R . .
C2L C -0.0705(10) 0.2701(4) 0.4316(8) 0.0230(14) Uani 1 1 d . . .
H2L H -0.1847 0.2860 0.3971 0.028 Uiso 1 1 calc R . .
N3L N -0.0188(8) 0.2467(3) 0.5747(6) 0.0177(10) Uani 1 1 d . . .
C4L C 0.1419(9) 0.2229(4) 0.6228(8) 0.0215(14) Uani 1 1 d . . .
H4L H 0.1780 0.2050 0.7248 0.026 Uiso 1 1 calc R . .
C5L C 0.2560(11) 0.2238(4) 0.5279(10) 0.0267(15) Uani 1 1 d . . .
H5L H 0.3672 0.2057 0.5642 0.032 Uiso 1 1 calc R . .
C6L C 0.2088(11) 0.2506(4) 0.3814(9) 0.0268(15) Uani 1 1 d . . .
C7L C 0.3418(11) 0.2590(4) 0.2857(10) 0.0298(16) Uani 1 1 d . . .
H7A H 0.3548 0.3017 0.2673 0.036 Uiso 1 1 calc R . .
H7B H 0.4562 0.2438 0.3482 0.036 Uiso 1 1 calc R . .
C8L C 0.2880(10) 0.2271(4) 0.1259(10) 0.0273(15) Uani 1 1 d . . .
H8A H 0.2727 0.1845 0.1436 0.033 Uiso 1 1 calc R . .
H8B H 0.1752 0.2430 0.0616 0.033 Uiso 1 1 calc R . .
C9L C 0.4231(11) 0.2352(4) 0.0378(8) 0.0260(15) Uani 1 1 d . . .
C10L C 0.4173(11) 0.2820(4) -0.0669(9) 0.0276(16) Uani 1 1 d . . .
H10L H 0.3271 0.3105 -0.0823 0.033 Uiso 1 1 calc R . .
C11L C 0.5442(10) 0.2868(3) -0.1487(9) 0.0228(14) Uani 1 1 d . . .
H11L H 0.5364 0.3186 -0.2211 0.027 Uiso 1 1 calc R . .
N12L N 0.6771(7) 0.2487(3) -0.1306(7) 0.0195(10) Uani 1 1 d . . .
C13L C 0.6879(11) 0.2061(4) -0.0235(9) 0.0264(16) Uani 1 1 d . . .
H13L H 0.7838 0.1797 -0.0060 0.032 Uiso 1 1 calc R . .
C14L C 0.5689(12) 0.1976(4) 0.0640(11) 0.034(2) Uani 1 1 d . . .
H14L H 0.5853 0.1669 0.1408 0.041 Uiso 1 1 calc R . .
C1S C 0.2916(10) 1.0142(4) 0.7805(9) 0.0254(15) Uani 1 1 d . . .
C2S C 0.3417(10) 0.9863(4) 0.6577(9) 0.0280(16) Uani 1 1 d . . .
H2S H 0.3633 1.0095 0.5743 0.034 Uiso 1 1 calc R . .
C3S C 0.3609(9) 0.9258(4) 0.6542(9) 0.0291(17) Uani 1 1 d . . .
H3S H 0.3908 0.9073 0.5674 0.035 Uiso 1 1 calc R . .
C4S C 0.3356(10) 0.8921(4) 0.7808(10) 0.0309(18) Uani 1 1 d . . .
H4S H 0.3544 0.8507 0.7837 0.037 Uiso 1 1 calc R . .
C5S C 0.2834(12) 0.9195(4) 0.9007(10) 0.0323(17) Uani 1 1 d . . .
H5S H 0.2610 0.8966 0.9842 0.039 Uiso 1 1 calc R . .
C6S C 0.2631(11) 0.9801(4) 0.9009(8) 0.0289(16) Uani 1 1 d . . .
H6S H 0.2290 0.9984 0.9858 0.035 Uiso 1 1 calc R . .
C7S C 0.2820(11) 1.0806(4) 0.7822(10) 0.0307(17) Uani 1 1 d . . .
H7S1 H 0.3999 1.0967 0.7922 0.037 Uiso 1 1 calc R . .
H7S2 H 0.2057 1.0941 0.6789 0.037 Uiso 1 1 calc R . .
O1S O 0.2178(7) 1.1045(3) 0.9073(7) 0.0330(14) Uani 1 1 d . . .
H1S H 0.1085 1.1054 0.8780 0.040 Uiso 1 1 calc R . .

loop_
_atom_site_aniso_label
_atom_site_aniso_U_11
_atom_site_aniso_U_22
_atom_site_aniso_U_33
_atom_site_aniso_U_23
_atom_site_aniso_U_13
_atom_site_aniso_U_12
Cu1 0.0140(3) 0.0229(4) 0.0104(3) 0.0000(3) 0.0057(3) 0.0003(3)
C1 0.020(3) 0.025(4) 0.021(3) -0.001(3) 0.011(2) -0.001(2)
C2 0.018(3) 0.028(3) 0.013(3) 0.002(2) 0.007(2) 0.001(3)
C3 0.026(4) 0.027(3) 0.016(3) 0.000(2) 0.012(3) 0.000(3)
I3 0.0256(2) 0.0253(2) 0.0218(2) 0.00002(17) 0.00911(16) -0.00140(18)
C4 0.032(4) 0.032(4) 0.017(3) -0.006(3) 0.007(3) -0.001(3)
C5 0.023(4) 0.037(4) 0.016(3) -0.003(3) 0.004(3) 0.000(3)
C6 0.025(3) 0.028(3) 0.019(3) 0.004(3) 0.006(2) 0.002(3)
C7 0.014(3) 0.026(3) 0.016(3) 0.000(2) 0.006(2) -0.002(2)
O8 0.015(2) 0.024(2) 0.015(2) 0.0004(17) 0.0050(17) 0.0006(17)
O9 0.017(2) 0.033(3) 0.019(2) 0.000(2) 0.0055(19) 0.000(2)
C11 0.014(3) 0.029(4) 0.011(3) -0.001(2) 0.002(2) -0.001(2)
C12 0.016(3) 0.026(3) 0.012(3) 0.000(2) 0.006(2) -0.001(2)
C13 0.021(3) 0.024(3) 0.016(3) -0.006(2) 0.008(3) -0.002(2)
I13 0.0367(3) 0.0250(2) 0.0273(2) 0.00201(19) 0.0166(2) 0.0047(2)
C14 0.019(3) 0.030(4) 0.023(3) -0.006(3) 0.005(3) -0.002(3)
C15 0.020(3) 0.035(4) 0.018(3) -0.004(3) -0.001(3) 0.000(3)
C16 0.013(3) 0.036(4) 0.007(2) -0.001(2) -0.002(2) 0.003(2)
C17 0.014(3) 0.025(3) 0.016(3) -0.001(2) 0.010(2) -0.001(2)
O18 0.018(2) 0.027(2) 0.017(2) 0.0006(19) 0.0018(19) -0.0010(19)
O19 0.021(2) 0.024(2) 0.015(2) -0.0005(17) 0.0072(19) 0.0009(18)
C1L 0.032(4) 0.031(4) 0.016(3) 0.001(3) 0.013(3) 0.003(3)
C2L 0.016(3) 0.041(4) 0.012(3) 0.003(3) 0.003(2) -0.002(3)
N3L 0.022(3) 0.027(3) 0.005(2) 0.000(2) 0.0049(18) -0.001(2)
C4L 0.018(3) 0.038(4) 0.013(3) 0.003(3) 0.012(2) 0.001(3)
C5L 0.022(4) 0.033(4) 0.028(4) 0.002(3) 0.013(3) 0.005(3)
C6L 0.037(4) 0.025(3) 0.026(3) -0.001(3) 0.021(3) 0.003(3)
C7L 0.027(4) 0.038(4) 0.027(4) 0.001(3) 0.010(3) 0.003(3)
C8L 0.018(3) 0.038(4) 0.025(4) -0.001(3) 0.003(3) 0.000(3)
C9L 0.029(4) 0.037(4) 0.010(3) 0.002(3) 0.004(3) -0.003(3)
C10L 0.032(4) 0.035(4) 0.020(3) 0.009(3) 0.014(3) 0.010(3)
C11L 0.024(4) 0.025(3) 0.021(3) 0.002(3) 0.009(3) 0.003(3)
N12L 0.014(2) 0.028(3) 0.018(2) 0.002(2) 0.007(2) 0.001(2)
C13L 0.026(4) 0.037(4) 0.022(3) 0.008(3) 0.016(3) 0.011(3)
C14L 0.033(4) 0.050(5) 0.029(4) 0.016(4) 0.027(4) 0.013(4)
C1S 0.017(3) 0.041(4) 0.017(3) 0.001(3) 0.002(3) 0.005(3)
C2S 0.015(3) 0.053(5) 0.016(3) 0.001(3) 0.004(3) -0.001(3)
C3S 0.007(3) 0.060(5) 0.019(3) -0.009(3) 0.003(2) 0.000(3)
C4S 0.018(3) 0.047(5) 0.029(4) -0.011(3) 0.009(3) -0.004(3)
C5S 0.033(4) 0.044(5) 0.020(3) 0.000(3) 0.007(3) -0.001(3)
C6S 0.027(4) 0.050(5) 0.006(3) -0.004(3) 0.000(3) 0.004(3)
C7S 0.024(4) 0.041(4) 0.026(4) 0.001(3) 0.006(3) 0.005(3)
O1S 0.020(3) 0.053(4) 0.022(2) -0.007(3) 0.000(2) 0.007(3)

loop_
_atom_type_symbol
_atom_type_description
_atom_type_scat_dispersion_real
_atom_type_scat_dispersion_imag
_atom_type_scat_source
C C 0.0026 0.0014 'International Tables Vol C Tables 4.2.6.8 and 6.1.1.4'
H H 0.0000 0.0000 'International Tables Vol C Tables 4.2.6.8 and 6.1.1.4'
N N 0.0053 0.0029 'International Tables Vol C Tables 4.2.6.8 and 6.1.1.4'
O O 0.0095 0.0054 'International Tables Vol C Tables 4.2.6.8 and 6.1.1.4'
Cu Cu 0.3357 1.1466 'International Tables Vol C Tables 4.2.6.8 and 6.1.1.4'
I I -0.5356 1.6412 'International Tables Vol C Tables 4.2.6.8 and 6.1.1.4'

loop_
_geom_angle_atom_site_label_1
_geom_angle_atom_site_label_2
_geom_angle_atom_site_label_3
_geom_angle
_geom_angle_site_symmetry_1
_geom_angle_site_symmetry_3
_geom_angle_publ_flag
O8 Cu1 N12L 89.6(2) . 1_456 ?
O8 Cu1 O19 178.6(2) . . ?
N12L Cu1 O19 91.8(2) 1_456 . ?
O8 Cu1 N3L 87.9(2) . . ?
N12L Cu1 N3L 177.5(3) 1_456 . ?
O19 Cu1 N3L 90.6(2) . . ?
C6 C1 C2 120.7(7) . . ?
C6 C1 C7 120.0(7) . . ?
C2 C1 C7 119.2(7) . . ?
C1 C2 C3 117.5(7) . . ?
C1 C2 H2 121.3 . . ?
C3 C2 H2 121.3 . . ?
C4 C3 C2 122.3(7) . . ?
C4 C3 I13 119.4(6) . . ?
C2 C3 I13 118.2(5) . . ?
C5 C4 C3 118.1(7) . . ?
C5 C4 H4 120.9 . . ?
C3 C4 H4 120.9 . . ?
C6 C5 C4 120.8(7) . . ?
C6 C5 H5 119.6 . . ?
C4 C5 H5 119.6 . . ?
C5 C6 C1 120.6(8) . . ?
C5 C6 H6 119.7 . . ?
C1 C6 H6 119.7 . . ?
O9 C7 O8 122.7(7) . . ?
O9 C7 C1 120.8(7) . . ?
O8 C7 C1 116.5(6) . . ?
C7 O8 Cu1 105.0(4) . . ?
C16 C11 C12 120.7(7) . . ?
C16 C11 C17 121.4(6) . . ?
C12 C11 C17 117.8(6) . . ?
C13 C12 C11 117.9(6) . . ?
C13 C12 H12 121.1 . . ?
C11 C12 H12 121.1 . . ?
C14 C13 C12 121.6(7) . . ?
C14 C13 I3 118.8(5) . . ?
C12 C13 I3 119.6(5) . . ?
C15 C14 C13 118.9(7) . . ?
C15 C14 H14 120.6 . . ?
C13 C14 H14 120.6 . . ?
C14 C15 C16 121.3(7) . . ?
C14 C15 H15 119.4 . . ?
C16 C15 H15 119.4 . . ?
C11 C16 C15 119.7(7) . . ?
C11 C16 H16 120.2 . . ?
C15 C16 H16 120.2 . . ?
O18 C17 O19 122.6(7) . . ?
O18 C17 C11 121.3(6) . . ?
O19 C17 C11 116.1(6) . . ?
C17 O19 Cu1 100.8(4) . . ?
C2L C1L C6L 119.2(7) . . ?
C2L C1L H1L 120.4 . . ?
C6L C1L H1L 120.4 . . ?
N3L C2L C1L 122.4(7) . . ?
N3L C2L H2L 118.8 . . ?
C1L C2L H2L 118.8 . . ?
C2L N3L C4L 119.0(6) . . ?
C2L N3L Cu1 121.3(5) . . ?
C4L N3L Cu1 119.7(4) . . ?
N3L C4L C5L 122.0(7) . . ?
N3L C4L H4L 119.0 . . ?
C5L C4L H4L 119.0 . . ?
C6L C5L C4L 120.2(7) . . ?
C6L C5L H5L 119.9 . . ?
C4L C5L H5L 119.9 . . ?
C5L C6L C1L 116.9(7) . . ?
C5L C6L C7L 120.5(7) . . ?
C1L C6L C7L 122.5(7) . . ?
C8L C7L C6L 112.0(7) . . ?
C8L C7L H7A 109.2 . . ?
C6L C7L H7A 109.2 . . ?
C8L C7L H7B 109.2 . . ?
C6L C7L H7B 109.2 . . ?
H7A C7L H7B 107.9 . . ?
C9L C8L C7L 110.4(7) . . ?
C9L C8L H8A 109.6 . . ?
C7L C8L H8A 109.6 . . ?
C9L C8L H8B 109.6 . . ?
C7L C8L H8B 109.6 . . ?
H8A C8L H8B 108.1 . . ?
C10L C9L C14L 116.5(7) . . ?
C10L C9L C8L 122.0(8) . . ?
C14L C9L C8L 121.4(7) . . ?
C11L C10L C9L 119.8(7) . . ?
C11L C10L H10L 120.1 . . ?
C9L C10L H10L 120.1 . . ?
N12L C11L C10L 123.3(7) . . ?
N12L C11L H11L 118.3 . . ?
C10L C11L H11L 118.3 . . ?
C13L N12L C11L 116.7(6) . . ?
C13L N12L Cu1 121.2(5) . 1_654 ?
C11L N12L Cu1 121.6(5) . 1_654 ?
N12L C13L C14L 124.4(7) . . ?
N12L C13L H13L 117.8 . . ?
C14L C13L H13L 117.8 . . ?
C13L C14L C9L 119.1(7) . . ?
C13L C14L H14L 120.5 . . ?
C9L C14L H14L 120.5 . . ?
C6S C1S C2S 118.5(8) . . ?
C6S C1S C7S 122.4(7) . . ?
C2S C1S C7S 119.0(7) . . ?
C3S C2S C1S 121.6(8) . . ?
C3S C2S H2S 119.2 . . ?
C1S C2S H2S 119.2 . . ?
C2S C3S C4S 118.8(7) . . ?
C2S C3S H3S 120.6 . . ?
C4S C3S H3S 120.6 . . ?
C5S C4S C3S 119.5(9) . . ?
C5S C4S H4S 120.2 . . ?
C3S C4S H4S 120.2 . . ?
C4S C5S C6S 120.6(8) . . ?
C4S C5S H5S 119.7 . . ?
C6S C5S H5S 119.7 . . ?
C1S C6S C5S 121.0(7) . . ?
C1S C6S H6S 119.5 . . ?
C5S C6S H6S 119.5 . . ?
O1S C7S C1S 114.4(7) . . ?
O1S C7S H7S1 108.7 . . ?
C1S C7S H7S1 108.7 . . ?
O1S C7S H7S2 108.7 . . ?
C1S C7S H7S2 108.7 . . ?
H7S1 C7S H7S2 107.6 . . ?
C7S O1S H1S 109.5 . . ?

loop_
_geom_bond_atom_site_label_1
_geom_bond_atom_site_label_2
_geom_bond_distance
_geom_bond_site_symmetry_2
_geom_bond_publ_flag
Cu1 O8 1.975(5) . ?
Cu1 N12L 1.976(6) 1_456 ?
Cu1 O19 1.980(5) . ?
Cu1 N3L 2.007(5) . ?
C1 C6 1.385(10) . ?
C1 C2 1.395(10) . ?
C1 C7 1.507(10) . ?
C2 C3 1.409(10) . ?
C2 H2 0.9500 . ?
C3 C4 1.391(11) . ?
C3 I13 2.096(8) . ?
I3 C13 2.101(7) . ?
C4 C5 1.390(12) . ?
C4 H4 0.9500 . ?
C5 C6 1.382(11) . ?
C5 H5 0.9500 . ?
C6 H6 0.9500 . ?
C7 O9 1.247(9) . ?
C7 O8 1.276(9) . ?
C11 C16 1.379(8) . ?
C11 C12 1.415(10) . ?
C11 C17 1.515(10) . ?
C12 C13 1.393(10) . ?
C12 H12 0.9500 . ?
C13 C14 1.391(10) . ?
C14 C15 1.381(11) . ?
C14 H14 0.9500 . ?
C15 C16 1.385(10) . ?
C15 H15 0.9500 . ?
C16 H16 0.9500 . ?
C17 O18 1.244(8) . ?
C17 O19 1.281(9) . ?
C1L C2L 1.392(10) . ?
C1L C6L 1.416(12) . ?
C1L H1L 0.9500 . ?
C2L N3L 1.316(8) . ?
C2L H2L 0.9500 . ?
N3L C4L 1.349(9) . ?
C4L C5L 1.385(10) . ?
C4L H4L 0.9500 . ?
C5L C6L 1.374(11) . ?
C5L H5L 0.9500 . ?
C6L C7L 1.527(11) . ?
C7L C8L 1.526(12) . ?
C7L H7A 0.9900 . ?
C7L H7B 0.9900 . ?
C8L C9L 1.494(11) . ?
C8L H8A 0.9900 . ?
C8L H8B 0.9900 . ?
C9L C10L 1.392(10) . ?
C9L C14L 1.409(12) . ?
C10L C11L 1.391(10) . ?
C10L H10L 0.9500 . ?
C11L N12L 1.342(9) . ?
C11L H11L 0.9500 . ?
N12L C13L 1.331(10) . ?
N12L Cu1 1.976(6) 1_654 ?
C13L C14L 1.382(10) . ?
C13L H13L 0.9500 . ?
C14L H14L 0.9500 . ?
C1S C6S 1.371(11) . ?
C1S C2S 1.392(11) . ?
C1S C7S 1.508(12) . ?
C2S C3S 1.382(13) . ?
C2S H2S 0.9500 . ?
C3S C4S 1.400(12) . ?
C3S H3S 0.9500 . ?
C4S C5S 1.374(11) . ?
C4S H4S 0.9500 . ?
C5S C6S 1.382(13) . ?
C5S H5S 0.9500 . ?
C6S H6S 0.9500 . ?
C7S O1S 1.430(10) . ?
C7S H7S1 0.9900 . ?
C7S H7S2 0.9900 . ?
O1S H1S 0.8400 . ?

loop_
_geom_torsion_atom_site_label_1
_geom_torsion_atom_site_label_2
_geom_torsion_atom_site_label_3
_geom_torsion_atom_site_label_4
_geom_torsion
_geom_torsion_site_symmetry_1
_geom_torsion_site_symmetry_2
_geom_torsion_site_symmetry_3
_geom_torsion_site_symmetry_4
_geom_torsion_publ_flag
C6 C1 C2 C3 1.7(10) . . . . ?
C7 C1 C2 C3 -174.4(6) . . . . ?
C1 C2 C3 C4 -2.0(11) . . . . ?
C1 C2 C3 I13 -178.9(5) . . . . ?
C2 C3 C4 C5 2.1(11) . . . . ?
I13 C3 C4 C5 178.9(6) . . . . ?
C3 C4 C5 C6 -1.9(12) . . . . ?
C4 C5 C6 C1 1.7(11) . . . . ?
C2 C1 C6 C5 -1.7(11) . . . . ?
C7 C1 C6 C5 174.5(7) . . . . ?
C6 C1 C7 O9 -178.9(6) . . . . ?
C2 C1 C7 O9 -2.7(10) . . . . ?
C6 C1 C7 O8 1.0(9) . . . . ?
C2 C1 C7 O8 177.2(6) . . . . ?
O9 C7 O8 Cu1 9.9(8) . . . . ?
C1 C7 O8 Cu1 -169.9(5) . . . . ?
N12L Cu1 O8 C7 -96.7(4) 1_456 . . . ?
N3L Cu1 O8 C7 82.6(4) . . . . ?
C16 C11 C12 C13 -1.0(10) . . . . ?
C17 C11 C12 C13 -179.4(6) . . . . ?
C11 C12 C13 C14 1.5(10) . . . . ?
C11 C12 C13 I3 -179.5(5) . . . . ?
C12 C13 C14 C15 -0.7(11) . . . . ?
I3 C13 C14 C15 -179.7(6) . . . . ?
C13 C14 C15 C16 -0.5(12) . . . . ?
C12 C11 C16 C15 -0.2(10) . . . . ?
C17 C11 C16 C15 178.2(7) . . . . ?
C14 C15 C16 C11 1.0(11) . . . . ?
C16 C11 C17 O18 169.9(6) . . . . ?
C12 C11 C17 O18 -11.7(10) . . . . ?
C16 C11 C17 O19 -10.2(9) . . . . ?
C12 C11 C17 O19 168.1(6) . . . . ?
O18 C17 O19 Cu1 2.5(7) . . . . ?
C11 C17 O19 Cu1 -177.3(5) . . . . ?
N12L Cu1 O19 C17 -91.8(4) 1_456 . . . ?
N3L Cu1 O19 C17 88.9(4) . . . . ?
C6L C1L C2L N3L -2.2(12) . . . . ?
C1L C2L N3L C4L -1.4(12) . . . . ?
C1L C2L N3L Cu1 175.6(6) . . . . ?
O8 Cu1 N3L C2L 72.0(6) . . . . ?
O19 Cu1 N3L C2L -108.1(6) . . . . ?
O8 Cu1 N3L C4L -111.0(6) . . . . ?
O19 Cu1 N3L C4L 68.9(6) . . . . ?
C2L N3L C4L C5L 1.8(12) . . . . ?
Cu1 N3L C4L C5L -175.2(6) . . . . ?
N3L C4L C5L C6L 1.6(13) . . . . ?
C4L C5L C6L C1L -5.1(12) . . . . ?
C4L C5L C6L C7L 171.9(8) . . . . ?
C2L C1L C6L C5L 5.4(12) . . . . ?
C2L C1L C6L C7L -171.5(8) . . . . ?
C5L C6L C7L C8L 119.2(9) . . . . ?
C1L C6L C7L C8L -64.0(10) . . . . ?
C6L C7L C8L C9L -178.7(7) . . . . ?
C7L C8L C9L C10L -90.4(9) . . . . ?
C7L C8L C9L C14L 85.6(10) . . . . ?
C14L C9L C10L C11L 5.2(12) . . . . ?
C8L C9L C10L C11L -178.6(7) . . . . ?
C9L C10L C11L N12L -1.3(13) . . . . ?
C10L C11L N12L C13L -2.7(12) . . . . ?
C10L C11L N12L Cu1 169.5(6) . . . 1_654 ?
C11L N12L C13L C14L 2.5(13) . . . . ?
Cu1 N12L C13L C14L -169.7(7) 1_654 . . . ?
N12L C13L C14L C9L 1.6(15) . . . . ?
C10L C9L C14L C13L -5.3(13) . . . . ?
C8L C9L C14L C13L 178.4(8) . . . . ?
C6S C1S C2S C3S 0.8(11) . . . . ?
C7S C1S C2S C3S 176.8(7) . . . . ?
C1S C2S C3S C4S -2.5(11) . . . . ?
C2S C3S C4S C5S 3.5(11) . . . . ?
C3S C4S C5S C6S -2.8(13) . . . . ?
C2S C1S C6S C5S -0.1(12) . . . . ?
C7S C1S C6S C5S -176.0(8) . . . . ?
C4S C5S C6S C1S 1.1(13) . . . . ?
C6S C1S C7S O1S -8.2(11) . . . . ?
C2S C1S C7S O1S 176.0(7) . . . . ?
